data_4513895
loop_
_publ_author_name
'Bucci, Alberto'
'Menendez Rodriguez, Gabriel'
'Bellachioma, Gianfranco'
'Zuccaccia, Cristiano'
'Poater, Albert'
'Cavallo, Luigi'
'Macchioni, Alceo'

_publ_section_title
;
 An Alternative Reaction Pathway for Iridium-Catalyzed Water Oxidation
 Driven by Cerium Ammonium Nitrate (CAN)
;
_journal_issue 7
_journal_name_full 'ACS Catalysis'
_journal_page_first 4559
_journal_paper_doi 10.1021/acscatal.6b01325
_journal_volume 6
_journal_year 2016
_chemical_formula_moiety 'C20 H24 Cl Ir N3, Cl'
_chemical_formula_sum 'C20 H24 Cl2 Ir N3'
_chemical_formula_weight 569.52
_space_group_IT_number 19
_symmetry_cell_setting orthorhombic
_symmetry_Int_Tables_number 19
_symmetry_space_group_name_Hall 'P 2ac 2ab'
_symmetry_space_group_name_H-M 'P 21 21 21'
_atom_sites_solution_hydrogens geom
_atom_sites_solution_primary direct
_atom_sites_solution_secondary difmap
_audit_creation_method
;
CrysAlis RED, Oxford Diffraction Ltd.,
Version 1.171.33.55 (release 05-01-2010 CrysAlis171 .NET)
(compiled Jan  5 2010,16:28:46)
;
_cell_angle_alpha 90.000(0)
_cell_angle_beta 90.000(0)
_cell_angle_gamma 90.000(0)
_cell_formula_units_Z 4
_cell_length_a 9.263(4)
_cell_length_b 13.429(5)
_cell_length_c 17.935(7)
_cell_measurement_reflns_used 9755
_cell_measurement_temperature 295(2)
_cell_measurement_theta_max 29.2932
_cell_measurement_theta_min 3.1554
_cell_volume 2231.0(15)
_computing_cell_refinement
;
CrysAlis RED, Oxford Diffraction Ltd.,
Version 1.171.33.55 (release 05-01-2010 CrysAlis171 .NET)
(compiled Jan  5 2010,16:28:46)
;
_computing_data_collection
;
CrysAlis CCD, Oxford Diffraction Ltd.,
Version 1.171.33.55 (release 05-01-2010 CrysAlis171 .NET)
(compiled Jan  5 2010,16:28:46)
;
_computing_data_reduction
;
CrysAlis RED, Oxford Diffraction Ltd.,
Version 1.171.33.55 (release 05-01-2010 CrysAlis171 .NET)
(compiled Jan  5 2010,16:28:46)
;
_computing_publication_material 'WinGX publication routines (Farrugia, 1999)'
_computing_structure_refinement 'SHELXL-97 (Sheldrick, 1997)'
_computing_structure_solution 'SHELXS-86 (Sheldrick, 1986)'
_diffrn_ambient_temperature 295(2)
_diffrn_detector_area_resol_mean 8.2492
_diffrn_measured_fraction_theta_full 0.992
_diffrn_measured_fraction_theta_max 0.992
_diffrn_measurement_device_type 'Xcalibur, Sapphire2, large Be window'
_diffrn_measurement_method '\w scans'
_diffrn_radiation_monochromator graphite
_diffrn_radiation_source 'Enhance (Mo) X-ray Source'
_diffrn_radiation_type MoK\a
_diffrn_radiation_wavelength 0.71069
_diffrn_reflns_av_R_equivalents 0.0512
_diffrn_reflns_av_sigmaI/netI 0.0733
_diffrn_reflns_limit_h_max 12
_diffrn_reflns_limit_h_min -12
_diffrn_reflns_limit_k_max 17
_diffrn_reflns_limit_k_min -18
_diffrn_reflns_limit_l_max 24
_diffrn_reflns_limit_l_min -24
_diffrn_reflns_number 21899
_diffrn_reflns_theta_full 29.36
_diffrn_reflns_theta_max 29.36
_diffrn_reflns_theta_min 3.16
_exptl_absorpt_coefficient_mu 6.232
_exptl_absorpt_correction_T_max 1.00000
_exptl_absorpt_correction_T_min 0.76609
_exptl_absorpt_correction_type multi-scan
_exptl_absorpt_process_details
;
CrysAlis RED, Oxford Diffraction Ltd.,
Version 1.171.33.55 (release 05-01-2010 CrysAlis171 .NET)
(compiled Jan  5 2010,16:28:46)
Empirical absorption correction using spherical harmonics,
 implemented in SCALE3 ABSPACK scaling algorithm.
;
_exptl_crystal_colour yellow
_exptl_crystal_density_diffrn 1.696
_exptl_crystal_density_method 'not measured'
_exptl_crystal_description prism
_exptl_crystal_F_000 1104
_exptl_crystal_size_max 0.25
_exptl_crystal_size_mid 0.15
_exptl_crystal_size_min 0.1
_refine_diff_density_max 0.557
_refine_diff_density_min -0.462
_refine_diff_density_rms 0.230
_refine_ls_abs_structure_details 'Flack H D (1983), Acta Cryst. A39, 876-881'
_refine_ls_abs_structure_Flack 0.06(2)
_refine_ls_extinction_method none
_refine_ls_goodness_of_fit_ref 1.045
_refine_ls_hydrogen_treatment constr
_refine_ls_matrix_type full
_refine_ls_number_parameters 233
_refine_ls_number_reflns 5833
_refine_ls_number_restraints 8
_refine_ls_restrained_S_all 1.051
_refine_ls_R_factor_all 0.0879
_refine_ls_R_factor_gt 0.0581
_refine_ls_shift/su_max 0.046
_refine_ls_shift/su_mean 0.005
_refine_ls_structure_factor_coef Fsqd
_refine_ls_weighting_details 'calc w=1/[\s^2^(Fo^2^)+(0.0788P)^2^+21.0753P] where P=(Fo^2^+2Fc^2^)/3'
_refine_ls_weighting_scheme calc
_refine_ls_wR_factor_gt 0.1644
_refine_ls_wR_factor_ref 0.1707
_reflns_number_gt 4470
_reflns_number_total 5833
_reflns_threshold_expression >2sigma(I)
_cod_data_source_file cs6b01325_si_002.cif
_cod_data_source_block 2
_cod_depositor_comments 'Adding full bibliography for 4513895.cif.'
_cod_original_cell_volume 2231.0(16)
_cod_database_code 4513895

loop_
_symmetry_equiv_pos_as_xyz
'x, y, z'
'-x+1/2, -y, z+1/2'
'x+1/2, -y+1/2, -z'
'-x, y+1/2, -z+1/2'

loop_
_atom_site_label
_atom_site_type_symbol
_atom_site_fract_x
_atom_site_fract_y
_atom_site_fract_z
_atom_site_U_iso_or_equiv
_atom_site_adp_type
_atom_site_occupancy
_atom_site_symmetry_multiplicity
_atom_site_calc_flag
_atom_site_refinement_flags
_atom_site_disorder_assembly
_atom_site_disorder_group
C1 C 0.2469(18) 0.0220(12) 0.0898(11) 0.050(4) Uani 1 1 d . A 1
H1 H 0.3368 0.0314 0.1118 0.04(2) Uiso 1 1 calc R A 1
C2 C 0.239(2) -0.0212(17) 0.0193(11) 0.068(6) Uani 1 1 d . A 1
H2 H 0.3221 -0.0378 -0.0072 0.04(2) Uiso 1 1 calc R A 1
C3 C 0.104(2) -0.038(2) -0.0095(11) 0.078(7) Uani 1 1 d . A 1
H3 H 0.0951 -0.0698 -0.0554 0.04(2) Uiso 1 1 calc R A 1
C4 C -0.0151(18) -0.0095(15) 0.0283(10) 0.055(4) Uani 1 1 d . A 1
H4 H -0.1059 -0.0191 0.0074 0.04(2) Uiso 1 1 calc R A 1
C5 C -0.0027(16) 0.0333(11) 0.0968(11) 0.045(4) Uani 1 1 d . A 1
C6 C -0.1422(15) 0.0550(9) 0.2151(9) 0.037(3) Uani 1 1 d . A 1
C7 C -0.046(2) 0.0638(12) 0.3344(7) 0.045(4) Uani 1 1 d . A 1
H7 H 0.0345 0.0737 0.3647 0.05(2) Uiso 1 1 calc R A 1
C8 C -0.177(2) 0.0419(14) 0.3666(10) 0.063(6) Uani 1 1 d . A 1
H8 H -0.1869 0.0374 0.4181 0.05(2) Uiso 1 1 calc R A 1
C9 C -0.294(2) 0.0265(15) 0.3181(14) 0.063(5) Uani 1 1 d . A 1
H9 H -0.3841 0.0093 0.3374 0.05(2) Uiso 1 1 calc R A 1
C10 C -0.2768(19) 0.0367(12) 0.2435(11) 0.051(5) Uani 1 1 d . A 1
H10 H -0.3558 0.0313 0.2118 0.05(2) Uiso 1 1 calc R A 1
C11 C 0.0827(16) 0.2889(11) 0.1716(8) 0.043(4) Uani 1 1 d D A 1
C12 C 0.063(2) 0.2907(8) 0.2545(7) 0.060 Uani 1 1 d D A 1
C13 C 0.1893(18) 0.2797(6) 0.2836(7) 0.063 Uani 1 1 d D A 1
C14 C 0.3020(17) 0.2717(11) 0.2270(9) 0.052(4) Uani 1 1 d D A 1
C15 C 0.236(2) 0.2795(15) 0.1550(12) 0.102(10) Uani 1 1 d D A 1
C16 C -0.039(3) 0.3078(15) 0.1225(15) 0.083(7) Uani 1 1 d . A 1
H16A H -0.1252 0.2813 0.1445 0.068(12) Uiso 1 1 calc R A 1
H16B H -0.0222 0.2763 0.0753 0.068(12) Uiso 1 1 calc R A 1
H16C H -0.0495 0.3782 0.1154 0.068(12) Uiso 1 1 calc R A 1
C17 C -0.079(2) 0.3030(19) 0.2924(14) 0.088(8) Uani 1 1 d . A 1
H17A H -0.0656 0.3001 0.3454 0.068(12) Uiso 1 1 calc R A 1
H17B H -0.1428 0.2506 0.2770 0.068(12) Uiso 1 1 calc R A 1
H17C H -0.1199 0.3662 0.2790 0.068(12) Uiso 1 1 calc R A 1
C18 C 0.250(4) 0.2818(16) 0.3644(12) 0.100(10) Uani 1 1 d . A 1
H18A H 0.2948 0.3450 0.3736 0.068(12) Uiso 1 1 calc R A 1
H18B H 0.3198 0.2296 0.3703 0.068(12) Uiso 1 1 calc R A 1
H18C H 0.1723 0.2721 0.3991 0.068(12) Uiso 1 1 calc R A 1
C19 C 0.470(2) 0.2599(15) 0.229(3) 0.152(19) Uani 1 1 d . A 1
H19A H 0.5123 0.3195 0.2491 0.115(12) Uiso 1 1 calc R A 1
H19B H 0.5054 0.2485 0.1798 0.115(12) Uiso 1 1 calc R A 1
H19C H 0.4946 0.2044 0.2605 0.115(12) Uiso 1 1 calc R A 1
C20 C 0.299(4) 0.265(2) 0.0806(16) 0.160(18) Uani 1 1 d D A 1
H20A H 0.2241 0.2689 0.0437 0.115(12) Uiso 1 1 calc R A 1
H20B H 0.3442 0.2008 0.0782 0.115(12) Uiso 1 1 calc R A 1
H20C H 0.3695 0.3159 0.0714 0.115(12) Uiso 1 1 calc R A 1
N1 N 0.1280(13) 0.0501(9) 0.1266(6) 0.038(3) Uani 1 1 d . A 1
N2 N -0.1233(15) 0.0596(11) 0.1316(6) 0.048(3) Uani 1 1 d . A 1
H2A H -0.1946 0.0803 0.1051 0.04(4) Uiso 1 1 calc R A 1
N3 N -0.0316(13) 0.0715(10) 0.2587(5) 0.034(3) Uani 1 1 d . A 1
Cl1 Cl 0.3002(4) 0.0286(3) 0.2781(3) 0.0510(9) Uani 1 1 d . A 1
Cl2 Cl 0.5991(5) 0.0297(5) 0.0496(3) 0.0781(17) Uani 1 1 d . B 1
Ir1 Ir 0.15194(6) 0.14990(4) 0.21740(3) 0.03666(15) Uani 1 1 d . A 1

loop_
_atom_site_aniso_label
_atom_site_aniso_U_11
_atom_site_aniso_U_22
_atom_site_aniso_U_33
_atom_site_aniso_U_23
_atom_site_aniso_U_13
_atom_site_aniso_U_12
C1 0.035(8) 0.043(9) 0.074(12) 0.002(8) 0.021(8) -0.001(7)
C2 0.042(10) 0.099(17) 0.062(12) -0.032(11) 0.021(9) 0.010(10)
C3 0.071(14) 0.124(19) 0.039(10) -0.018(11) 0.011(9) 0.026(13)
C4 0.034(8) 0.085(13) 0.046(10) -0.016(9) -0.001(7) -0.006(8)
C5 0.035(8) 0.029(7) 0.072(12) -0.003(7) -0.009(7) 0.000(6)
C6 0.032(6) 0.036(6) 0.044(7) -0.008(6) -0.013(8) -0.002(6)
C7 0.077(12) 0.052(9) 0.006(6) -0.003(6) 0.005(6) -0.006(9)
C8 0.073(14) 0.066(11) 0.050(10) 0.016(8) 0.030(10) 0.020(10)
C9 0.047(10) 0.063(13) 0.081(15) 0.004(11) 0.007(10) -0.005(9)
C10 0.043(9) 0.034(8) 0.076(14) -0.023(8) -0.007(8) 0.010(7)
C11 0.042(9) 0.048(9) 0.040(9) 0.002(7) 0.010(6) -0.007(7)
C12 0.083(11) 0.023(9) 0.068(12) 0.012(6) -0.029(8) -0.016(5)
C13 0.094(11) 0.043(5) 0.061(8) 0.025(8) -0.030(12) -0.028(6)
C14 0.073(11) 0.033(7) 0.049(10) 0.003(7) -0.019(9) -0.018(7)
C15 0.096(18) 0.067(15) 0.14(3) 0.003(16) 0.055(19) -0.037(13)
C16 0.088(16) 0.038(10) 0.12(2) -0.002(11) -0.028(15) 0.002(11)
C17 0.081(15) 0.111(18) 0.072(15) -0.014(13) 0.011(12) 0.050(13)
C18 0.20(3) 0.050(12) 0.052(13) -0.007(10) -0.051(16) -0.005(14)
C19 0.071(14) 0.035(10) 0.35(5) -0.03(2) -0.11(3) 0.016(10)
C20 0.19(4) 0.074(17) 0.22(4) 0.09(2) 0.08(3) 0.00(2)
N1 0.043(7) 0.043(6) 0.027(5) 0.015(5) -0.014(5) 0.003(5)
N2 0.049(8) 0.078(9) 0.018(5) 0.020(6) -0.002(5) 0.004(7)
N3 0.039(7) 0.052(8) 0.011(5) -0.001(4) -0.007(4) 0.003(5)
Cl1 0.052(2) 0.0435(18) 0.057(2) 0.007(2) -0.012(2) 0.0018(14)
Cl2 0.034(2) 0.149(5) 0.051(3) 0.009(3) -0.0057(18) 0.001(3)
Ir1 0.0402(2) 0.0334(2) 0.0364(2) 0.0011(3) -0.0074(3) -0.0009(2)

loop_
_atom_type_symbol
_atom_type_description
_atom_type_scat_dispersion_real
_atom_type_scat_dispersion_imag
_atom_type_scat_source
C C 0.0033 0.0016 'International Tables Vol C Tables 4.2.6.8 and 6.1.1.4'
H H 0.0000 0.0000 'International Tables Vol C Tables 4.2.6.8 and 6.1.1.4'
N N 0.0061 0.0033 'International Tables Vol C Tables 4.2.6.8 and 6.1.1.4'
Cl Cl 0.1484 0.1585 'International Tables Vol C Tables 4.2.6.8 and 6.1.1.4'
Ir Ir -1.4442 7.9887 'International Tables Vol C Tables 4.2.6.8 and 6.1.1.4'

loop_
_geom_angle_atom_site_label_1
_geom_angle_atom_site_label_2
_geom_angle_atom_site_label_3
_geom_angle
N1 C1 C2 121.5(17)
C3 C2 C1 117.3(16)
C4 C3 C2 120.6(18)
C3 C4 C5 120.2(16)
N2 C5 N1 121.9(16)
N2 C5 C4 117.7(14)
N1 C5 C4 120.4(15)
N3 C6 C10 121.5(16)
N3 C6 N2 119.7(13)
C10 C6 N2 118.8(14)
C8 C7 N3 121.2(17)
C7 C8 C9 117.0(16)
C10 C9 C8 120.1(19)
C9 C10 C6 119.6(19)
C16 C11 C15 130.4(18)
C16 C11 C12 120.4(17)
C15 C11 C12 108.7(16)
C16 C11 Ir1 128.2(12)
C15 C11 Ir1 73.2(10)
C12 C11 Ir1 70.6(8)
C13 C12 C17 129.0(15)
C13 C12 C11 107.0(14)
C17 C12 C11 124.0(19)
C13 C12 Ir1 71.4(8)
C17 C12 Ir1 124.8(12)
C11 C12 Ir1 68.7(7)
C12 C13 C14 112.0(12)
C12 C13 C18 134.7(16)
C14 C13 C18 113.1(18)
C12 C13 Ir1 73.8(8)
C14 C13 Ir1 70.7(6)
C18 C13 Ir1 126.3(10)
C15 C14 C13 108.5(14)
C15 C14 C19 117(2)
C13 C14 C19 134(2)
C15 C14 Ir1 73.1(10)
C13 C14 Ir1 69.5(7)
C19 C14 Ir1 124.5(11)
C14 C15 C11 103.7(16)
C14 C15 C20 130(2)
C11 C15 C20 126(2)
C14 C15 Ir1 68.7(10)
C11 C15 Ir1 67.7(9)
C20 C15 Ir1 119.7(16)
C1 N1 C5 119.9(14)
C1 N1 Ir1 118.1(11)
C5 N1 Ir1 120.4(11)
C5 N2 C6 123.6(13)
C6 N3 C7 120.3(14)
C6 N3 Ir1 120.0(9)
C7 N3 Ir1 117.3(10)
N1 Ir1 N3 82.6(4)
N1 Ir1 C13 163.5(4)
N3 Ir1 C13 109.8(4)
N1 Ir1 C11 103.0(5)
N3 Ir1 C11 109.0(5)
C13 Ir1 C11 63.3(6)
N1 Ir1 C14 127.5(5)
N3 Ir1 C14 149.5(5)
C13 Ir1 C14 39.8(4)
C11 Ir1 C14 64.0(6)
N1 Ir1 C12 138.4(6)
N3 Ir1 C12 91.3(5)
C13 Ir1 C12 34.8(4)
C11 Ir1 C12 40.7(4)
C14 Ir1 C12 63.7(6)
N1 Ir1 C15 98.3(6)
N3 Ir1 C15 147.8(6)
C13 Ir1 C15 65.3(6)
C11 Ir1 C15 39.1(5)
C14 Ir1 C15 38.3(5)
C12 Ir1 C15 66.5(6)
N1 Ir1 Cl1 88.8(3)
N3 Ir1 Cl1 87.9(3)
C13 Ir1 Cl1 102.1(4)
C11 Ir1 Cl1 160.3(4)
C14 Ir1 Cl1 96.3(4)
C12 Ir1 Cl1 132.2(5)
C15 Ir1 Cl1 124.3(5)

loop_
_geom_bond_atom_site_label_1
_geom_bond_atom_site_label_2
_geom_bond_distance
C1 N1 1.34(2)
C1 C2 1.39(3)
C2 C3 1.37(3)
C3 C4 1.35(2)
C4 C5 1.36(2)
C5 N2 1.33(2)
C5 N1 1.343(19)
C6 N3 1.308(17)
C6 C10 1.37(2)
C6 N2 1.510(19)
C7 C8 1.37(2)
C7 N3 1.368(17)
C8 C9 1.41(3)
C9 C10 1.36(3)
C11 C16 1.45(3)
C11 C15 1.458(16)
C11 C12 1.497(14)
C11 Ir1 2.138(15)
C12 C13 1.286(16)
C12 C17 1.49(3)
C12 Ir1 2.165(13)
C13 C14 1.459(16)
C13 C18 1.55(2)
C13 Ir1 2.136(10)
C14 C15 1.432(18)
C14 C19 1.56(3)
C14 Ir1 2.153(14)
C15 C20 1.467(18)
C15 Ir1 2.211(19)
N1 Ir1 2.121(12)
N3 Ir1 2.133(12)
Cl1 Ir1 2.392(4)
